data_4303773
loop_
_publ_author_name
'Jian Zhou'
'Zhi-Wu Yu'
'Wei-hui Fang'
'Feng Deng'
'Guo-Yu Yang'

_publ_section_title
;
A New 2D Hybrid Indate-Germanate Based on the Linkages of Ge4O10F2 Clusters
and {In2O6} Dimers
;
_journal_name_full 'Inorganic Chemistry'
_journal_page_first 10895
_journal_page_last 10897
_journal_paper_doi 10.1021/ic901894m
_journal_volume 48
_journal_year 2009
_chemical_formula_moiety 'C3 H10 F Ge2 In N2 O5, 2(H2 O)'
_chemical_formula_sum 'C3 H14 F Ge2 In N2 O7'
_chemical_formula_weight 469.20
_chemical_name_systematic
; 
 ? 
;
_space_group_IT_number 2
_symmetry_cell_setting triclinic
_symmetry_space_group_name_Hall '-P 1'
_symmetry_space_group_name_H-M 'P -1'
_atom_sites_solution_hydrogens geom
_atom_sites_solution_primary direct
_atom_sites_solution_secondary difmap
_audit_creation_method SHELXL-97
_cell_angle_alpha 100.46(3)
_cell_angle_beta 93.65(3)
_cell_angle_gamma 91.06(3)
_cell_formula_units_Z 2
_cell_length_a 7.0315(14)
_cell_length_b 7.5416(15)
_cell_length_c 11.232(2)
_cell_measurement_temperature 293(2)
_cell_measurement_theta_max 25.10
_cell_measurement_theta_min 2.75
_cell_volume 584.3(2)
_computing_cell_refinement CrystalClear
_computing_data_collection CrystalClear
_computing_data_reduction CrystalStructure
_computing_structure_refinement 'SHELXL-97 (Sheldrick, 1997)'
_computing_structure_solution 'SHELXS-97 (Sheldrick, 1990)'
_diffrn_ambient_temperature 293(2)
_diffrn_detector_area_resol_mean 7.31
_diffrn_measured_fraction_theta_full 0.996
_diffrn_measured_fraction_theta_max 0.996
_diffrn_measurement_device_type 'Rigaku Mercury'
_diffrn_measurement_method \w
_diffrn_radiation_monochromator graphite
_diffrn_radiation_source 'fine-focus sealed tube'
_diffrn_radiation_type MoK\a
_diffrn_radiation_wavelength 0.71073
_diffrn_reflns_av_R_equivalents 0.0237
_diffrn_reflns_av_sigmaI/netI 0.0404
_diffrn_reflns_limit_h_max 8
_diffrn_reflns_limit_h_min -8
_diffrn_reflns_limit_k_max 8
_diffrn_reflns_limit_k_min -7
_diffrn_reflns_limit_l_max 13
_diffrn_reflns_limit_l_min -13
_diffrn_reflns_number 3820
_diffrn_reflns_theta_full 25.10
_diffrn_reflns_theta_max 25.10
_diffrn_reflns_theta_min 2.75
_exptl_absorpt_coefficient_mu 7.104
_exptl_absorpt_correction_T_max 0.7178
_exptl_absorpt_correction_T_min 0.5369
_exptl_absorpt_correction_type multi-scan
_exptl_absorpt_process_details 'Jacobson, R. (1998) Private communication'
_exptl_crystal_colour colorless
_exptl_crystal_density_diffrn 2.667
_exptl_crystal_density_method 'not measured'
_exptl_crystal_description block
_exptl_crystal_F_000 448
_exptl_crystal_size_max 0.10
_exptl_crystal_size_mid 0.07
_exptl_crystal_size_min 0.05
_refine_diff_density_max 0.781
_refine_diff_density_min -0.681
_refine_diff_density_rms 0.144
_refine_ls_extinction_method none
_refine_ls_goodness_of_fit_ref 1.050
_refine_ls_hydrogen_treatment mixed
_refine_ls_matrix_type full
_refine_ls_number_parameters 161
_refine_ls_number_reflns 2080
_refine_ls_number_restraints 4
_refine_ls_restrained_S_all 1.049
_refine_ls_R_factor_all 0.0363
_refine_ls_R_factor_gt 0.0292
_refine_ls_shift/su_max 0.001
_refine_ls_shift/su_mean 0.000
_refine_ls_structure_factor_coef Fsqd
_refine_ls_weighting_details 'calc w=1/[\s^2^(Fo^2^)+(0.0338P)^2^+0.5462P] where P=(Fo^2^+2Fc^2^)/3'
_refine_ls_weighting_scheme calc
_refine_ls_wR_factor_gt 0.0663
_refine_ls_wR_factor_ref 0.0695
_reflns_number_gt 1796
_reflns_number_total 2080
_reflns_threshold_expression >2sigma(I)
_cod_data_source_file ic901894m_si_002.cif
_cod_data_source_block 2
_cod_original_cell_volume 584.26(19)
_cod_database_code 4303773

loop_
_symmetry_equiv_pos_as_xyz
'x, y, z'
'-x, -y, -z'

loop_
_atom_site_label
_atom_site_type_symbol
_atom_site_fract_x
_atom_site_fract_y
_atom_site_fract_z
_atom_site_U_iso_or_equiv
_atom_site_adp_type
_atom_site_occupancy
_atom_site_symmetry_multiplicity
_atom_site_calc_flag
_atom_site_refinement_flags
_atom_site_disorder_assembly
_atom_site_disorder_group
In1 In 0.15935(5) 0.37083(5) 0.55835(3) 0.01251(12) Uani 1 1 d . . .
Ge1 Ge 0.34808(8) 0.07278(7) 0.33712(5) 0.01534(15) Uani 1 1 d . . .
Ge2 Ge 0.63905(8) 0.28352(7) 0.54754(5) 0.01342(15) Uani 1 1 d . . .
F1 F 0.3725(6) 0.0651(5) 0.1822(3) 0.0451(11) Uani 1 1 d . . .
O1W O 0.5769(8) 0.5777(6) 0.8346(4) 0.0365(12) Uani 1 1 d D . .
H1WA H 0.626(11) 0.505(8) 0.871(6) 0.05(3) Uiso 1 1 d D . .
H1WB H 0.517(8) 0.549(8) 0.768(3) 0.029(19) Uiso 1 1 d D . .
O1 O 0.2936(6) -0.1521(5) 0.3429(3) 0.0226(9) Uani 1 1 d . . .
O2W O 0.3475(8) -0.2939(7) 0.0363(5) 0.0428(12) Uani 1 1 d D . .
H2WB H 0.404(9) -0.312(9) -0.026(4) 0.03(2) Uiso 1 1 d D . .
H2WA H 0.345(11) -0.188(3) 0.065(6) 0.04(2) Uiso 1 1 d D . .
O2 O 0.5739(5) 0.1301(5) 0.4115(3) 0.0191(8) Uani 1 1 d . . .
O3 O 0.1673(5) 0.2041(5) 0.3895(3) 0.0225(9) Uani 1 1 d . . .
O4 O 0.8487(5) 0.3936(5) 0.5242(3) 0.0140(8) Uani 1 1 d . . .
O5 O 0.4575(5) 0.4129(5) 0.6060(3) 0.0162(8) Uani 1 1 d . . .
N1 N 0.1381(7) 0.1573(6) 0.6739(4) 0.0229(11) Uani 1 1 d . . .
H1A H 0.0212 0.1038 0.6623 0.027 Uiso 1 1 calc R . .
H1B H 0.2247 0.0725 0.6541 0.027 Uiso 1 1 calc R . .
N2 N 0.1078(7) 0.5376(7) 0.7421(4) 0.0243(11) Uani 1 1 d . . .
H2A H 0.2124 0.6061 0.7715 0.029 Uiso 1 1 calc R . .
H2B H 0.0101 0.6111 0.7347 0.029 Uiso 1 1 calc R . .
C1 C 0.0636(11) 0.4174(10) 0.8249(6) 0.0404(18) Uani 1 1 d . . .
H1C H -0.0717 0.3865 0.8153 0.048 Uiso 1 1 calc R . .
H1D H 0.0927 0.4795 0.9078 0.048 Uiso 1 1 calc R . .
C2 C 0.1745(10) 0.2474(10) 0.8027(5) 0.0351(16) Uani 1 1 d . . .
H2 H 0.3103 0.2820 0.8156 0.042 Uiso 1 1 calc R . .
C3 C 0.1324(11) 0.1183(11) 0.8894(6) 0.047(2) Uani 1 1 d . . .
H3A H 0.2081 0.0134 0.8716 0.070 Uiso 1 1 calc R . .
H3B H -0.0003 0.0828 0.8793 0.070 Uiso 1 1 calc R . .
H3C H 0.1630 0.1780 0.9716 0.070 Uiso 1 1 calc R . .

loop_
_atom_site_aniso_label
_atom_site_aniso_U_11
_atom_site_aniso_U_22
_atom_site_aniso_U_33
_atom_site_aniso_U_23
_atom_site_aniso_U_13
_atom_site_aniso_U_12
In1 0.0084(2) 0.0127(2) 0.0169(2) 0.00394(15) 0.00114(15) 0.00141(14)
Ge1 0.0137(3) 0.0145(3) 0.0179(3) 0.0030(2) 0.0016(2) -0.0006(2)
Ge2 0.0086(3) 0.0120(3) 0.0199(3) 0.0035(2) 0.0015(2) -0.0012(2)
F1 0.055(3) 0.048(2) 0.032(2) 0.0053(19) 0.009(2) -0.006(2)
O1W 0.054(3) 0.029(3) 0.024(3) 0.000(2) -0.002(2) -0.006(2)
O1 0.024(2) 0.017(2) 0.029(2) 0.0114(17) -0.0047(18) -0.0062(17)
O2W 0.053(4) 0.033(3) 0.043(3) 0.003(3) 0.012(3) 0.002(3)
O2 0.011(2) 0.019(2) 0.025(2) -0.0013(16) 0.0003(16) 0.0015(16)
O3 0.012(2) 0.028(2) 0.024(2) -0.0047(17) 0.0002(17) 0.0072(17)
O4 0.0033(18) 0.0156(19) 0.024(2) 0.0066(16) -0.0015(15) -0.0006(14)
O5 0.0077(19) 0.019(2) 0.0202(19) 0.0000(16) 0.0013(15) 0.0029(15)
N1 0.014(3) 0.024(3) 0.033(3) 0.012(2) 0.001(2) -0.002(2)
N2 0.016(3) 0.028(3) 0.025(3) -0.005(2) 0.003(2) 0.004(2)
C1 0.040(4) 0.051(4) 0.028(4) 0.001(3) 0.006(3) -0.007(4)
C2 0.033(4) 0.051(4) 0.025(3) 0.017(3) -0.002(3) 0.000(3)
C3 0.043(5) 0.067(5) 0.035(4) 0.028(4) -0.005(4) -0.009(4)

loop_
_atom_type_symbol
_atom_type_description
_atom_type_scat_dispersion_real
_atom_type_scat_dispersion_imag
_atom_type_scat_source
C C 0.0033 0.0016 'International Tables Vol C Tables 4.2.6.8 and 6.1.1.4'
H H 0.0000 0.0000 'International Tables Vol C Tables 4.2.6.8 and 6.1.1.4'
Ge Ge 0.1547 1.8001 'International Tables Vol C Tables 4.2.6.8 and 6.1.1.4'
In In -0.7276 1.3100 'International Tables Vol C Tables 4.2.6.8 and 6.1.1.4'
N N 0.0061 0.0033 'International Tables Vol C Tables 4.2.6.8 and 6.1.1.4'
O O 0.0106 0.0060 'International Tables Vol C Tables 4.2.6.8 and 6.1.1.4'
F F 0.0171 0.0103 'International Tables Vol C Tables 4.2.6.8 and 6.1.1.4'

loop_
_geom_angle_atom_site_label_1
_geom_angle_atom_site_label_2
_geom_angle_atom_site_label_3
_geom_angle
_geom_angle_site_symmetry_1
_geom_angle_site_symmetry_3
_geom_angle_publ_flag
O3 In1 O5 99.92(15) . . ?
O3 In1 O4 91.09(15) . 2_666 ?
O5 In1 O4 91.41(13) . 2_666 ?
O3 In1 O4 89.41(14) . 1_455 ?
O5 In1 O4 167.03(13) . 1_455 ?
O4 In1 O4 79.33(14) 2_666 1_455 ?
O3 In1 N1 98.93(17) . . ?
O5 In1 N1 91.83(16) . . ?
O4 In1 N1 168.78(16) 2_666 . ?
O4 In1 N1 95.63(16) 1_455 . ?
O3 In1 N2 171.91(16) . . ?
O5 In1 N2 87.73(16) . . ?
O4 In1 N2 91.35(16) 2_666 . ?
O4 In1 N2 83.47(16) 1_455 . ?
N1 In1 N2 78.05(18) . . ?
O3 In1 In1 90.31(11) . 2_566 ?
O5 In1 In1 131.11(10) . 2_566 ?
O4 In1 In1 40.33(9) 2_666 2_566 ?
O4 In1 In1 39.00(9) 1_455 2_566 ?
N1 In1 In1 133.85(13) . 2_566 ?
N2 In1 In1 86.57(13) . 2_566 ?
O3 Ge1 O1 109.7(2) . . ?
O3 Ge1 F1 112.4(2) . . ?
O1 Ge1 F1 102.37(19) . . ?
O3 Ge1 O2 116.03(18) . . ?
O1 Ge1 O2 108.43(18) . . ?
F1 Ge1 O2 106.93(19) . . ?
O5 Ge2 O4 117.78(17) . . ?
O5 Ge2 O1 105.68(19) . 2_656 ?
O4 Ge2 O1 104.53(17) . 2_656 ?
O5 Ge2 O2 114.61(17) . . ?
O4 Ge2 O2 106.77(18) . . ?
O1 Ge2 O2 106.45(18) 2_656 . ?
H1WA O1W H1WB 123(7) . . ?
Ge1 O1 Ge2 130.7(2) . 2_656 ?
H2WB O2W H2WA 112(7) . . ?
Ge1 O2 Ge2 129.9(2) . . ?
Ge1 O3 In1 127.4(2) . . ?
Ge2 O4 In1 120.59(18) . 2_666 ?
Ge2 O4 In1 138.73(19) . 1_655 ?
In1 O4 In1 100.67(14) 2_666 1_655 ?
Ge2 O5 In1 127.46(19) . . ?
C2 N1 In1 107.6(3) . . ?
C2 N1 H1A 110.2 . . ?
In1 N1 H1A 110.2 . . ?
C2 N1 H1B 110.2 . . ?
In1 N1 H1B 110.2 . . ?
H1A N1 H1B 108.5 . . ?
C1 N2 In1 109.2(4) . . ?
C1 N2 H2A 109.8 . . ?
In1 N2 H2A 109.8 . . ?
C1 N2 H2B 109.8 . . ?
In1 N2 H2B 109.8 . . ?
H2A N2 H2B 108.3 . . ?
N2 C1 C2 112.0(6) . . ?
N2 C1 H1C 109.2 . . ?
C2 C1 H1C 109.2 . . ?
N2 C1 H1D 109.2 . . ?
C2 C1 H1D 109.2 . . ?
H1C C1 H1D 107.9 . . ?
N1 C2 C1 109.2(5) . . ?
N1 C2 C3 111.3(6) . . ?
C1 C2 C3 113.3(6) . . ?
N1 C2 H2 107.6 . . ?
C1 C2 H2 107.6 . . ?
C3 C2 H2 107.6 . . ?
C2 C3 H3A 109.5 . . ?
C2 C3 H3B 109.5 . . ?
H3A C3 H3B 109.5 . . ?
C2 C3 H3C 109.5 . . ?
H3A C3 H3C 109.5 . . ?
H3B C3 H3C 109.5 . . ?

loop_
_geom_bond_atom_site_label_1
_geom_bond_atom_site_label_2
_geom_bond_distance
_geom_bond_site_symmetry_2
_geom_bond_publ_flag
In1 O3 2.081(4) . ?
In1 O5 2.134(4) . ?
In1 O4 2.148(3) 2_666 ?
In1 O4 2.209(3) 1_455 ?
In1 N1 2.253(5) . ?
In1 N2 2.268(5) . ?
In1 In1 3.3542(12) 2_566 ?
Ge1 O3 1.695(4) . ?
Ge1 O1 1.746(4) . ?
Ge1 F1 1.750(4) . ?
Ge1 O2 1.755(4) . ?
Ge2 O5 1.712(4) . ?
Ge2 O4 1.736(3) . ?
Ge2 O1 1.762(4) 2_656 ?
Ge2 O2 1.770(4) . ?
O1W H1WA 0.81(7) . ?
O1W H1WB 0.82(2) . ?
O1 Ge2 1.762(4) 2_656 ?
O2W H2WB 0.82(5) . ?
O2W H2WA 0.81(2) . ?
O4 In1 2.148(3) 2_666 ?
O4 In1 2.209(3) 1_655 ?
N1 C2 1.487(8) . ?
N1 H1A 0.9000 . ?
N1 H1B 0.9000 . ?
N2 C1 1.454(8) . ?
N2 H2A 0.9000 . ?
N2 H2B 0.9000 . ?
C1 C2 1.503(10) . ?
C1 H1C 0.9700 . ?
C1 H1D 0.9700 . ?
C2 C3 1.534(9) . ?
C2 H2 0.9800 . ?
C3 H3A 0.9600 . ?
C3 H3B 0.9600 . ?
C3 H3C 0.9600 . ?

loop_
_geom_hbond_atom_site_label_D
_geom_hbond_atom_site_label_H
_geom_hbond_atom_site_label_A
_geom_hbond_distance_DH
_geom_hbond_distance_HA
_geom_hbond_distance_DA
_geom_hbond_angle_DHA
_geom_hbond_site_symmetry_A
O1W H1WA O2W 0.81(7) 2.06(4) 2.834(7) 160(8) 2_656
O1W H1WB O5 0.82(2) 1.94(3) 2.716(6) 157(6) .
O2W H2WB O1W 0.82(5) 2.10(3) 2.898(8) 163(6) 1_544
O2W H2WA F1 0.81(2) 2.11(3) 2.895(7) 164(7) .
N1 H1A O1 0.90 2.25 3.028(6) 144.7 2_556
N1 H1A O3 0.90 2.60 3.381(6) 144.9 2_556
N1 H1B O2 0.90 2.17 3.062(6) 174.5 2_656
N2 H2A O1W 0.90 2.64 3.386(7) 141.0 .
N2 H2B O3 0.90 2.45 3.247(6) 148.2 2_566

loop_
_geom_torsion_atom_site_label_1
_geom_torsion_atom_site_label_2
_geom_torsion_atom_site_label_3
_geom_torsion_atom_site_label_4
_geom_torsion
_geom_torsion_site_symmetry_1
_geom_torsion_site_symmetry_2
_geom_torsion_site_symmetry_3
_geom_torsion_site_symmetry_4
_geom_torsion_publ_flag
O3 Ge1 O1 Ge2 -97.2(3) . . . 2_656 ?
F1 Ge1 O1 Ge2 143.2(3) . . . 2_656 ?
O2 Ge1 O1 Ge2 30.4(4) . . . 2_656 ?
O3 Ge1 O2 Ge2 10.4(4) . . . . ?
O1 Ge1 O2 Ge2 -113.5(3) . . . . ?
F1 Ge1 O2 Ge2 136.8(3) . . . . ?
O5 Ge2 O2 Ge1 -8.0(3) . . . . ?
O4 Ge2 O2 Ge1 -140.3(3) . . . . ?
O1 Ge2 O2 Ge1 108.4(3) 2_656 . . . ?
O1 Ge1 O3 In1 103.2(3) . . . . ?
F1 Ge1 O3 In1 -143.6(3) . . . . ?
O2 Ge1 O3 In1 -20.1(4) . . . . ?
O5 In1 O3 Ge1 22.7(3) . . . . ?
O4 In1 O3 Ge1 114.3(3) 2_666 . . . ?
O4 In1 O3 Ge1 -166.4(3) 1_455 . . . ?
N1 In1 O3 Ge1 -70.8(3) . . . . ?
In1 In1 O3 Ge1 154.6(3) 2_566 . . . ?
O5 Ge2 O4 In1 -44.7(3) . . . 2_666 ?
O1 Ge2 O4 In1 -161.6(2) 2_656 . . 2_666 ?
O2 Ge2 O4 In1 85.9(2) . . . 2_666 ?
O5 Ge2 O4 In1 133.9(3) . . . 1_655 ?
O1 Ge2 O4 In1 17.0(3) 2_656 . . 1_655 ?
O2 Ge2 O4 In1 -95.6(3) . . . 1_655 ?
O4 Ge2 O5 In1 141.7(2) . . . . ?
O1 Ge2 O5 In1 -102.0(2) 2_656 . . . ?
O2 Ge2 O5 In1 14.9(3) . . . . ?
O3 In1 O5 Ge2 -20.0(3) . . . . ?
O4 In1 O5 Ge2 -111.4(2) 2_666 . . . ?
O4 In1 O5 Ge2 -155.5(5) 1_455 . . . ?
N1 In1 O5 Ge2 79.4(3) . . . . ?
N2 In1 O5 Ge2 157.3(3) . . . . ?
In1 In1 O5 Ge2 -119.2(2) 2_566 . . . ?
O3 In1 N1 C2 167.4(4) . . . . ?
O5 In1 N1 C2 67.1(4) . . . . ?
O4 In1 N1 C2 -39.6(9) 2_666 . . . ?
O4 In1 N1 C2 -102.3(4) 1_455 . . . ?
N2 In1 N1 C2 -20.2(4) . . . . ?
In1 In1 N1 C2 -93.5(4) 2_566 . . . ?
O5 In1 N2 C1 -100.3(4) . . . . ?
O4 In1 N2 C1 168.3(4) 2_666 . . . ?
O4 In1 N2 C1 89.2(4) 1_455 . . . ?
N1 In1 N2 C1 -7.9(4) . . . . ?
In1 In1 N2 C1 128.3(4) 2_566 . . . ?
In1 N2 C1 C2 35.6(6) . . . . ?
In1 N1 C2 C1 45.3(6) . . . . ?
In1 N1 C2 C3 171.1(5) . . . . ?
N2 C1 C2 N1 -55.9(7) . . . . ?
N2 C1 C2 C3 179.5(5) . . . . ?
